data_7064062
loop_
_publ_author_name
'Werner, Daniel'
'Guo, Zhifang'
'Blair, Victoria L.'
'Deacon, Glen B.'
'Junk, Peter C.'

_publ_section_title
;
 New examples of --C--F--Ae (Ae = alkaline earth) and --C--F--K bonding
;
_journal_issue 43
_journal_name_full 'New Journal of Chemistry'
_journal_page_first 18725
_journal_page_last 18734
_journal_paper_doi 10.1039/D5NJ03383G
_journal_volume 49
_journal_year 2025
_chemical_formula_moiety 'C174 H168 Ba19 F80 N18 O24'
_chemical_formula_sum 'C174 H168 Ba19 F80 N18 O24'
_chemical_formula_weight 7024.71
_space_group_crystal_system trigonal
_space_group_IT_number 148
_space_group_name_Hall '-R 3'
_space_group_name_H-M_alt 'R -3 :H'
_atom_sites_solution_hydrogens geom
_audit_creation_date 2025-06-04
_audit_creation_method
;
Olex2 1.3
(compiled 2020.11.12 svn.r5f609507 for OlexSys, GUI svn.r6408)
;
_audit_update_record
;
2025-07-23 deposited with the CCDC.	2025-10-14 downloaded from the CCDC.
;
_cell_angle_alpha 90
_cell_angle_beta 90
_cell_angle_gamma 120
_cell_formula_units_Z 3
_cell_length_a 35.146(5)
_cell_length_b 35.146(5)
_cell_length_c 21.634(4)
_cell_measurement_reflns_used 11839
_cell_measurement_temperature 100.15
_cell_measurement_theta_max 27.5
_cell_measurement_theta_min 1.6
_cell_volume 23143(6)
_computing_molecular_graphics 'Olex2 1.3 (Dolomanov et al., 2009)'
_computing_publication_material 'Olex2 1.3 (Dolomanov et al., 2009)'
_computing_structure_refinement 'SHELXL 2018/3 (Sheldrick, 2015)'
_computing_structure_solution 'SHELXT 2018/2 (Sheldrick, 2018)'
_diffrn_ambient_temperature 100.15
_diffrn_measured_fraction_theta_full 0.998
_diffrn_measured_fraction_theta_max 0.997
_diffrn_measurement_device_type 'ADSC Quantum 210r'
_diffrn_measurement_method 'Phi Scan'
_diffrn_radiation_monochromator 'Silicon Double Crystal'
_diffrn_radiation_type Synchrotron
_diffrn_radiation_wavelength 0.71073
_diffrn_reflns_av_R_equivalents 0.0684
_diffrn_reflns_av_unetI/netI 0.0378
_diffrn_reflns_Laue_measured_fraction_full 0.998
_diffrn_reflns_Laue_measured_fraction_max 0.997
_diffrn_reflns_limit_h_max 45
_diffrn_reflns_limit_h_min -45
_diffrn_reflns_limit_k_max 43
_diffrn_reflns_limit_k_min -43
_diffrn_reflns_limit_l_max 28
_diffrn_reflns_limit_l_min -28
_diffrn_reflns_number 78939
_diffrn_reflns_point_group_measured_fraction_full 0.998
_diffrn_reflns_point_group_measured_fraction_max 0.997
_diffrn_reflns_theta_full 25.242
_diffrn_reflns_theta_max 27.540
_diffrn_reflns_theta_min 1.636
_diffrn_source 'MX Beamline Australian Synchrotron'
_exptl_absorpt_coefficient_mu 2.472
_exptl_absorpt_correction_type none
_exptl_crystal_colour colourless
_exptl_crystal_colour_primary colourless
_exptl_crystal_density_diffrn 1.512
_exptl_crystal_description prism
_exptl_crystal_F_000 9942
_exptl_crystal_size_max 0.12
_exptl_crystal_size_mid 0.06
_exptl_crystal_size_min 0.04
_refine_diff_density_max 1.290
_refine_diff_density_min -1.321
_refine_diff_density_rms 0.099
_refine_ls_extinction_method none
_refine_ls_goodness_of_fit_ref 1.048
_refine_ls_hydrogen_treatment constr
_refine_ls_matrix_type full
_refine_ls_number_parameters 476
_refine_ls_number_reflns 11839
_refine_ls_number_restraints 0
_refine_ls_restrained_S_all 1.048
_refine_ls_R_factor_all 0.0722
_refine_ls_R_factor_gt 0.0460
_refine_ls_shift/su_max 0.003
_refine_ls_shift/su_mean 0.000
_refine_ls_structure_factor_coef Fsqd
_refine_ls_weighting_details 'w=1/[\s^2^(Fo^2^)+(0.0791P)^2^] where P=(Fo^2^+2Fc^2^)/3'
_refine_ls_weighting_scheme calc
_refine_ls_wR_factor_gt 0.1254
_refine_ls_wR_factor_ref 0.1370
_reflns_Friedel_coverage 0.000
_reflns_number_gt 7450
_reflns_number_total 11839
_reflns_threshold_expression 'I > 2\s(I)'
_cod_data_source_file d5nj03383g2.cif
_cod_data_source_block new_sad_a_sq
_cod_depositor_comments 'Adding full bibliography for 7064055--7064062.cif.'
_cod_original_cell_volume 23143(8)
_cod_original_sg_symbol_H-M 'R -3'
_cod_database_code 7064062
_shelx_shelxl_version_number 2018/3
_shelx_space_group_comment
;
The symmetry employed for this shelxl refinement is uniquely defined
by the following loop, which should always be used as a source of
symmetry information in preference to the above space-group names.
They are only intended as comments.
;
_shelx_estimated_absorpt_t_max 0.908
_shelx_estimated_absorpt_t_min 0.756
_olex2_refinement_description
;
1.a Secondary CH2 refined with riding coordinates:
 C25(H25A,H25B), C26(H26A,H26B), C27(H27A,H27B), C28(H28A,H28B)
1.b Aromatic/amide H refined with riding coordinates:
 C3(H3), C4(H4), C5(H5), C6(H6), C8(H8), C10(H10), C11(H11), C12(H12),
 C13(H13), C18(H18), C19(H19), C20(H20), C21(H21), C23(H23)
1.c Idealised Me refined as rotating group:
 C24(H24A,H24B,H24C), C29(H29A,H29B,H29C)
;
_smtbx_masks_void_probe_radius 1.2
_smtbx_masks_void_truncation_radius 1.2
_olex2_submission_special_instructions 'No special instructions were received'

loop_
_space_group_symop_operation_xyz
'x, y, z'
'-y, x-y, z'
'-x+y, -x, z'
'x+2/3, y+1/3, z+1/3'
'-y+2/3, x-y+1/3, z+1/3'
'-x+y+2/3, -x+1/3, z+1/3'
'x+1/3, y+2/3, z+2/3'
'-y+1/3, x-y+2/3, z+2/3'
'-x+y+1/3, -x+2/3, z+2/3'
'-x, -y, -z'
'y, -x+y, -z'
'x-y, x, -z'
'-x+2/3, -y+1/3, -z+1/3'
'y+2/3, -x+y+1/3, -z+1/3'
'x-y+2/3, x+1/3, -z+1/3'
'-x+1/3, -y+2/3, -z+2/3'
'y+1/3, -x+y+2/3, -z+2/3'
'x-y+1/3, x+2/3, -z+2/3'

loop_
_atom_site_label
_atom_site_type_symbol
_atom_site_fract_x
_atom_site_fract_y
_atom_site_fract_z
_atom_site_U_iso_or_equiv
_atom_site_adp_type
_atom_site_occupancy
_atom_site_site_symmetry_order
_atom_site_calc_flag
_atom_site_refinement_flags_posn
_atom_site_refinement_flags_adp
_atom_site_refinement_flags_occupancy
_atom_site_disorder_assembly
_atom_site_disorder_group
Ba1 Ba 0.67112(2) 0.47166(2) 0.51165(2) 0.06539(12) Uani 1 1 d . . . . .
Ba2 Ba 0.59981(2) 0.40955(2) 0.33646(2) 0.05746(11) Uani 1 1 d . . . . .
Ba3 Ba 0.666667 0.333333 0.333333 0.05323(19) Uani 1 6 d S T P . .
Ba4 Ba 0.73834(2) 0.40488(2) 0.49778(2) 0.06014(11) Uani 1 1 d . . . . .
C1 C 0.5639(2) 0.4133(2) 0.6312(3) 0.0844(18) Uani 1 1 d . . . . .
C2 C 0.53456(17) 0.42183(17) 0.5903(3) 0.0713(15) Uani 1 1 d . . . . .
C3 C 0.48936(18) 0.39524(18) 0.5989(3) 0.088(2) Uani 1 1 d . . . . .
H3 H 0.478381 0.372589 0.629154 0.105 Uiso 1 1 calc R U . . .
C4 C 0.46063(19) 0.40208(19) 0.5633(4) 0.103(3) Uani 1 1 d . . . . .
H4 H 0.429832 0.384914 0.569818 0.124 Uiso 1 1 calc R U . . .
C5 C 0.47750(18) 0.43477(17) 0.5171(3) 0.0831(19) Uani 1 1 d . . . . .
H5 H 0.458068 0.438530 0.490643 0.100 Uiso 1 1 calc R U . . .
C6 C 0.52254(17) 0.46140(16) 0.5105(3) 0.0774(17) Uani 1 1 d . . . . .
H6 H 0.533508 0.483751 0.479871 0.093 Uiso 1 1 calc R U . . .
C7 C 0.55244(16) 0.45635(16) 0.5477(3) 0.0723(16) Uani 1 1 d . . . . .
C8 C 0.61512(17) 0.52267(17) 0.5210(3) 0.0752(16) Uani 1 1 d . . . . .
H8 H 0.596843 0.534975 0.513619 0.090 Uiso 1 1 calc R U . . .
C9 C 0.67578(17) 0.58924(16) 0.4897(3) 0.086(2) Uani 1 1 d . . . . .
C10 C 0.6514(2) 0.6078(2) 0.4644(4) 0.108(3) Uani 1 1 d . . . . .
H10 H 0.620384 0.590233 0.460276 0.130 Uiso 1 1 calc R U . . .
C11 C 0.6722(3) 0.6509(2) 0.4458(5) 0.143(4) Uani 1 1 d . . . . .
H11 H 0.655079 0.662862 0.430501 0.172 Uiso 1 1 calc R U . . .
C12 C 0.7172(2) 0.6772(2) 0.4485(5) 0.130(3) Uani 1 1 d . . . . .
H12 H 0.730711 0.707207 0.436398 0.156 Uiso 1 1 calc R U . . .
C13 C 0.7421(2) 0.6599(2) 0.4688(4) 0.106(2) Uani 1 1 d . . . . .
H13 H 0.773245 0.677392 0.468356 0.127 Uiso 1 1 calc R U . . .
C14 C 0.72232(18) 0.61661(17) 0.4903(3) 0.0841(19) Uani 1 1 d . . . . .
C15 C 0.75014(19) 0.59959(19) 0.5143(4) 0.0839(19) Uani 1 1 d . . . . .
C16 C 0.82116(16) 0.59814(16) 0.3343(4) 0.086(2) Uani 1 1 d . . . . .
C17 C 0.79557(16) 0.62102(15) 0.3254(3) 0.0727(16) Uani 1 1 d . . . . .
C18 C 0.81750(19) 0.66622(16) 0.3186(3) 0.0854(19) Uani 1 1 d . . . . .
H18 H 0.848687 0.682660 0.319628 0.102 Uiso 1 1 calc R U . . .
C19 C 0.7936(2) 0.68698(17) 0.3103(4) 0.100(2) Uani 1 1 d . . . . .
H19 H 0.808336 0.718111 0.307547 0.120 Uiso 1 1 calc R U . . .
C20 C 0.7487(2) 0.66342(17) 0.3060(4) 0.096(2) Uani 1 1 d . . . . .
H20 H 0.732714 0.678193 0.298558 0.115 Uiso 1 1 calc R U . . .
C21 C 0.72657(19) 0.61834(16) 0.3126(3) 0.0818(18) Uani 1 1 d . . . . .
H21 H 0.695438 0.602215 0.309521 0.098 Uiso 1 1 calc R U . . .
C22 C 0.74949(16) 0.59649(14) 0.3235(3) 0.0704(15) Uani 1 1 d . . . . .
C23 C 0.69149(14) 0.53014(13) 0.3612(3) 0.0662(15) Uani 1 1 d . . . . .
H23 H 0.679398 0.547196 0.376306 0.079 Uiso 1 1 calc R U . . .
C24 C 0.6758(2) 0.5305(2) 0.6673(4) 0.110(2) Uani 1 1 d . . . . .
H24A H 0.658189 0.516745 0.704329 0.165 Uiso 1 1 calc R U . . .
H24B H 0.658493 0.536693 0.637712 0.165 Uiso 1 1 calc R U . . .
H24C H 0.702220 0.558046 0.678779 0.165 Uiso 1 1 calc R U . . .
C25 C 0.7147(2) 0.4934(3) 0.6808(3) 0.100(2) Uani 1 1 d . . . . .
H25A H 0.698572 0.480369 0.719731 0.120 Uiso 1 1 calc R U . . .
H25B H 0.741952 0.521110 0.690740 0.120 Uiso 1 1 calc R U . . .
C26 C 0.7256(2) 0.4618(2) 0.6489(4) 0.097(2) Uani 1 1 d . . . . .
H26A H 0.744826 0.456240 0.676355 0.116 Uiso 1 1 calc R U . . .
H26B H 0.698064 0.433502 0.642855 0.116 Uiso 1 1 calc R U . . .
C27 C 0.79020(18) 0.51518(19) 0.5961(4) 0.090(2) Uani 1 1 d . . . . .
H27A H 0.807479 0.509945 0.627609 0.108 Uiso 1 1 calc R U . . .
H27B H 0.787465 0.540663 0.609311 0.108 Uiso 1 1 calc R U . . .
C28 C 0.81301(18) 0.52454(16) 0.5347(3) 0.0822(19) Uani 1 1 d . . . . .
H28A H 0.795068 0.528291 0.502593 0.099 Uiso 1 1 calc R U . . .
H28B H 0.841840 0.551913 0.536977 0.099 Uiso 1 1 calc R U . . .
C29 C 0.84468(15) 0.49645(16) 0.4642(3) 0.0769(17) Uani 1 1 d . . . . .
H29A H 0.828922 0.499670 0.429086 0.115 Uiso 1 1 calc R U . . .
H29B H 0.849703 0.471822 0.456619 0.115 Uiso 1 1 calc R U . . .
H29C H 0.872974 0.523528 0.469359 0.115 Uiso 1 1 calc R U . . .
F1 F 0.54164(11) 0.37721(12) 0.66669(19) 0.0969(11) Uani 1 1 d . . . . .
F2 F 0.58944(12) 0.44673(11) 0.66907(19) 0.0951(11) Uani 1 1 d . . . . .
F3 F 0.59261(10) 0.40535(10) 0.59756(18) 0.0835(9) Uani 1 1 d . . . . .
F4 F 0.74501(13) 0.59006(14) 0.5731(3) 0.1179(14) Uani 1 1 d . . . . .
F5 F 0.79350(11) 0.62877(12) 0.5054(2) 0.1209(15) Uani 1 1 d . . . . .
F6 F 0.74387(9) 0.56279(10) 0.4845(2) 0.0921(11) Uani 1 1 d . . . . .
F7 F 0.81440(9) 0.56898(9) 0.28821(19) 0.0909(11) Uani 1 1 d . . . . .
F8 F 0.81319(9) 0.57513(11) 0.3865(2) 0.0937(11) Uani 1 1 d . . . . .
F9 F 0.86528(10) 0.62650(11) 0.3331(2) 0.1235(17) Uani 1 1 d . . . . .
F10 F 0.60906(8) 0.40840(8) 0.45387(15) 0.0657(8) Uani 1 1 d . . . . .
F11 F 0.59510(7) 0.33618(7) 0.37194(16) 0.0575(7) Uani 1 1 d . . . . .
F12 F 0.666667 0.333333 0.4534(2) 0.0590(12) Uani 1 3 d S T P . .
F13 F 0.73144(8) 0.46893(8) 0.44801(15) 0.0625(7) Uani 1 1 d . . . . .
F14 F 0.66652(8) 0.39794(8) 0.54589(16) 0.0669(8) Uani 1 1 d . . . . .
N1 N 0.59790(13) 0.48210(13) 0.5417(2) 0.0710(13) Uani 1 1 d . . . . .
N2 N 0.65798(13) 0.54633(12) 0.5104(3) 0.0756(14) Uani 1 1 d . . . . .
N3 N 0.72876(12) 0.55011(11) 0.3317(2) 0.0678(13) Uani 1 1 d . . . . .
O1 O 0.68842(13) 0.50135(14) 0.6396(2) 0.0948(13) Uani 1 1 d . . . . .
O2 O 0.74694(11) 0.47659(12) 0.5901(2) 0.0803(11) Uani 1 1 d . . . . .
O3 O 0.81894(11) 0.48815(10) 0.5194(2) 0.0726(11) Uani 1 1 d . . . . .
O4 O 0.67032(9) 0.48857(9) 0.37072(19) 0.0662(10) Uani 1 1 d . . . . .

loop_
_atom_site_aniso_label
_atom_site_aniso_U_11
_atom_site_aniso_U_22
_atom_site_aniso_U_33
_atom_site_aniso_U_23
_atom_site_aniso_U_13
_atom_site_aniso_U_12
Ba1 0.04433(16) 0.04314(15) 0.1112(3) -0.01037(15) -0.00146(15) 0.02371(12)
Ba2 0.03435(14) 0.03403(13) 0.1056(3) 0.00020(13) 0.00052(13) 0.01829(10)
Ba3 0.03203(18) 0.03203(18) 0.0956(6) 0.000 0.000 0.01601(9)
Ba4 0.03990(15) 0.04187(15) 0.0991(3) -0.00396(14) -0.00355(14) 0.02079(12)
C1 0.074(4) 0.073(4) 0.113(6) -0.003(4) 0.022(4) 0.041(3)
C2 0.058(3) 0.061(3) 0.108(5) -0.007(3) 0.006(3) 0.040(3)
C3 0.062(3) 0.060(3) 0.150(6) 0.002(3) 0.021(4) 0.037(3)
C4 0.053(3) 0.062(3) 0.201(8) -0.010(4) 0.012(4) 0.032(3)
C5 0.058(3) 0.059(3) 0.145(6) -0.005(4) 0.002(3) 0.039(3)
C6 0.062(3) 0.049(3) 0.131(5) 0.000(3) 0.009(3) 0.035(2)
C7 0.055(3) 0.056(3) 0.114(5) -0.005(3) 0.002(3) 0.034(2)
C8 0.056(3) 0.061(3) 0.118(5) -0.008(3) 0.002(3) 0.036(3)
C9 0.056(3) 0.042(3) 0.156(6) -0.009(3) 0.013(3) 0.023(2)
C10 0.075(4) 0.066(4) 0.201(8) 0.021(4) 0.028(5) 0.048(3)
C11 0.099(5) 0.071(4) 0.282(12) 0.045(6) 0.053(6) 0.059(4)
C12 0.096(5) 0.054(3) 0.242(11) 0.019(5) 0.039(6) 0.039(4)
C13 0.076(4) 0.060(4) 0.175(8) -0.006(4) 0.014(4) 0.029(3)
C14 0.065(3) 0.049(3) 0.135(6) -0.012(3) 0.011(3) 0.025(3)
C15 0.058(3) 0.053(3) 0.124(6) -0.005(4) -0.005(4) 0.016(3)
C16 0.038(3) 0.038(2) 0.163(7) 0.016(3) 0.012(3) 0.005(2)
C17 0.051(3) 0.039(2) 0.124(5) 0.008(3) 0.012(3) 0.020(2)
C18 0.064(3) 0.040(3) 0.138(6) 0.013(3) 0.018(3) 0.016(2)
C19 0.077(4) 0.038(3) 0.177(8) 0.012(3) 0.023(4) 0.022(3)
C20 0.090(4) 0.050(3) 0.163(7) 0.019(4) 0.013(4) 0.046(3)
C21 0.073(3) 0.048(3) 0.135(6) 0.014(3) 0.015(3) 0.038(3)
C22 0.060(3) 0.036(2) 0.118(5) 0.007(3) 0.009(3) 0.026(2)
C23 0.040(2) 0.033(2) 0.125(5) -0.002(2) 0.002(3) 0.0175(18)
C24 0.090(5) 0.099(5) 0.140(7) -0.040(5) -0.002(4) 0.047(4)
C25 0.085(4) 0.123(6) 0.097(6) -0.020(4) -0.002(4) 0.056(4)
C26 0.072(4) 0.099(5) 0.110(6) -0.002(4) -0.005(4) 0.036(4)
C27 0.060(3) 0.073(4) 0.135(6) -0.032(4) -0.020(4) 0.032(3)
C28 0.060(3) 0.042(3) 0.146(6) -0.019(3) -0.013(4) 0.027(2)
C29 0.041(2) 0.054(3) 0.131(6) -0.014(3) -0.009(3) 0.020(2)
F1 0.091(2) 0.087(2) 0.123(3) 0.016(2) 0.021(2) 0.053(2)
F2 0.087(2) 0.084(2) 0.122(3) -0.011(2) 0.002(2) 0.048(2)
F3 0.0688(18) 0.0710(19) 0.123(3) 0.0022(19) 0.0068(18) 0.0445(16)
F4 0.085(3) 0.100(3) 0.148(4) -0.019(3) -0.019(3) 0.031(2)
F5 0.0566(19) 0.075(2) 0.200(5) -0.018(3) -0.011(2) 0.0096(17)
F6 0.0579(17) 0.0606(18) 0.159(4) -0.011(2) -0.003(2) 0.0308(15)
F7 0.0620(18) 0.0473(16) 0.165(4) 0.016(2) 0.026(2) 0.0285(14)
F8 0.0541(17) 0.067(2) 0.155(4) 0.015(2) -0.003(2) 0.0269(16)
F9 0.0449(17) 0.0605(19) 0.247(5) 0.018(3) 0.015(2) 0.0128(15)
F10 0.0450(13) 0.0391(13) 0.112(3) -0.0030(14) 0.0007(14) 0.0204(11)
F11 0.0356(12) 0.0364(12) 0.099(2) -0.0017(12) 0.0009(12) 0.0173(10)
F12 0.0388(13) 0.0388(13) 0.099(4) 0.000 0.000 0.0194(7)
F13 0.0445(13) 0.0431(13) 0.103(2) -0.0062(13) 0.0000(14) 0.0243(11)
F14 0.0505(15) 0.0482(14) 0.104(3) -0.0054(14) -0.0017(14) 0.0260(12)
N1 0.052(2) 0.047(2) 0.116(4) -0.008(2) 0.007(2) 0.0264(19)
N2 0.053(2) 0.043(2) 0.135(5) -0.003(2) 0.009(3) 0.0268(19)
N3 0.045(2) 0.0328(18) 0.126(4) 0.002(2) 0.004(2) 0.0199(16)
O1 0.073(3) 0.097(3) 0.115(4) -0.034(3) -0.014(2) 0.042(2)
O2 0.058(2) 0.070(2) 0.108(3) -0.017(2) -0.008(2) 0.0284(18)
O3 0.0462(17) 0.0487(18) 0.121(3) -0.012(2) -0.008(2) 0.0226(15)
O4 0.0397(15) 0.0298(14) 0.128(3) -0.0012(17) 0.0010(17) 0.0170(12)

loop_
_atom_type_symbol
_atom_type_description
_atom_type_scat_dispersion_real
_atom_type_scat_dispersion_imag
_atom_type_scat_source
C C 0.0033 0.0016 'International Tables Vol C Tables 4.2.6.8 and 6.1.1.4'
H H 0.0000 0.0000 'International Tables Vol C Tables 4.2.6.8 and 6.1.1.4'
Ba Ba -0.3244 2.2819 'International Tables Vol C Tables 4.2.6.8 and 6.1.1.4'
F F 0.0171 0.0103 'International Tables Vol C Tables 4.2.6.8 and 6.1.1.4'
N N 0.0061 0.0033 'International Tables Vol C Tables 4.2.6.8 and 6.1.1.4'
O O 0.0106 0.0060 'International Tables Vol C Tables 4.2.6.8 and 6.1.1.4'

loop_
_geom_angle_atom_site_label_1
_geom_angle_atom_site_label_2
_geom_angle_atom_site_label_3
_geom_angle
_geom_angle_site_symmetry_1
_geom_angle_site_symmetry_3
_geom_angle_publ_flag
C8 Ba1 Ba4 178.42(10) . . ?
F3 Ba1 Ba4 99.28(5) . . ?
F3 Ba1 C8 79.95(11) . . ?
F6 Ba1 Ba4 99.80(6) . . ?
F6 Ba1 C8 81.45(11) . . ?
F6 Ba1 F3 149.89(9) . . ?
F6 Ba1 O2 78.25(10) . . ?
F6 Ba1 O4 71.79(9) . . ?
F10 Ba1 Ba4 87.20(6) . . ?
F10 Ba1 C8 91.23(11) . . ?
F10 Ba1 F3 66.00(10) . . ?
F10 Ba1 F6 137.98(11) . . ?
F10 Ba1 F13 93.86(9) . . ?
F10 Ba1 F14 70.81(9) . . ?
F10 Ba1 N1 77.80(11) . . ?
F10 Ba1 N2 109.56(11) . . ?
F10 Ba1 O1 135.83(11) . . ?
F10 Ba1 O2 131.33(9) . . ?
F10 Ba1 O4 66.27(9) . . ?
F13 Ba1 Ba4 38.29(6) . . ?
F13 Ba1 C8 142.08(13) . . ?
F13 Ba1 F3 135.82(8) . . ?
F13 Ba1 F6 69.84(8) . . ?
F13 Ba1 F14 76.04(9) . . ?
F13 Ba1 N1 160.37(12) . . ?
F13 Ba1 N2 122.65(11) . . ?
F13 Ba1 O1 119.61(10) . . ?
F13 Ba1 O2 65.92(11) . . ?
F13 Ba1 O4 64.42(8) . . ?
F14 Ba1 Ba4 38.85(6) . . ?
F14 Ba1 C8 140.29(12) . . ?
F14 Ba1 F3 60.48(8) . . ?
F14 Ba1 F6 135.32(8) . . ?
F14 Ba1 N1 116.71(11) . . ?
F14 Ba1 N2 160.68(12) . . ?
F14 Ba1 O1 89.09(12) . . ?
F14 Ba1 O2 61.67(9) . . ?
F14 Ba1 O4 117.65(9) . . ?
N1 Ba1 Ba4 155.29(8) . . ?
N1 Ba1 C8 23.67(12) . . ?
N1 Ba1 F3 56.73(10) . . ?
N1 Ba1 F6 104.49(10) . . ?
N1 Ba1 N2 47.09(12) . . ?
N1 Ba1 O1 77.14(13) . . ?
N1 Ba1 O2 132.56(13) . . ?
N1 Ba1 O4 95.96(12) . . ?
N2 Ba1 Ba4 157.38(8) . . ?
N2 Ba1 C8 23.91(11) . . ?
N2 Ba1 F3 101.41(10) . . ?
N2 Ba1 F6 57.57(10) . . ?
N2 Ba1 O1 77.45(15) . . ?
N2 Ba1 O2 118.70(12) . . ?
N2 Ba1 O4 78.22(12) . . ?
O1 Ba1 Ba4 101.43(9) . . ?
O1 Ba1 C8 79.62(14) . . ?
O1 Ba1 F3 69.86(11) . . ?
O1 Ba1 F6 83.65(12) . . ?
O1 Ba1 O2 55.83(11) . . ?
O1 Ba1 O4 152.08(11) . . ?
O2 Ba1 Ba4 48.94(7) . . ?
O2 Ba1 C8 132.46(13) . . ?
O2 Ba1 F3 97.37(11) . . ?
O2 Ba1 O4 128.16(10) . . ?
O4 Ba1 Ba4 95.79(5) . . ?
O4 Ba1 C8 83.69(13) . . ?
O4 Ba1 F3 128.83(8) . . ?
Ba3 Ba2 Ba2 60.0 . 18_545 ?
Ba4 Ba2 Ba2 60.215(9) 2_655 18_545 ?
Ba4 Ba2 Ba3 60.061(8) 2_655 . ?
C23 Ba2 Ba2 58.90(7) 18_545 18_545 ?
C23 Ba2 Ba3 117.70(7) 18_545 . ?
C23 Ba2 Ba4 98.03(10) 18_545 2_655 ?
F7 Ba2 Ba2 133.49(6) 18_545 18_545 ?
F7 Ba2 Ba3 157.88(7) 18_545 . ?
F7 Ba2 Ba4 108.26(8) 18_545 2_655 ?
F7 Ba2 C23 81.11(10) 18_545 18_545 ?
F10 Ba2 Ba2 91.27(5) . 18_545 ?
F10 Ba2 Ba3 83.92(5) . . ?
F10 Ba2 Ba4 33.01(5) . 2_655 ?
F10 Ba2 C23 108.14(12) . 18_545 ?
F10 Ba2 F7 78.78(10) . 18_545 ?
F10 Ba2 F11 102.23(9) . 17 ?
F10 Ba2 F11 68.88(9) . . ?
F10 Ba2 F13 167.50(8) . 18_545 ?
F10 Ba2 N3 98.18(12) . 18_545 ?
F10 Ba2 O4 111.42(10) . 18_545 ?
F10 Ba2 O4 71.99(10) . . ?
F11 Ba2 Ba2 90.23(5) 17 18_545 ?
F11 Ba2 Ba2 34.15(5) . 18_545 ?
F11 Ba2 Ba3 35.74(5) 17 . ?
F11 Ba2 Ba3 35.54(5) . . ?
F11 Ba2 Ba4 90.57(6) 17 2_655 ?
F11 Ba2 Ba4 36.30(7) . 2_655 ?
F11 Ba2 C23 91.06(9) . 18_545 ?
F11 Ba2 C23 136.24(11) 17 18_545 ?
F11 Ba2 F7 142.46(10) . 18_545 ?
F11 Ba2 F7 136.24(7) 17 18_545 ?
F11 Ba2 F11 71.26(10) . 17 ?
F11 Ba2 N3 107.47(9) . 18_545 ?
F11 Ba2 N3 157.20(12) 17 18_545 ?
F11 Ba2 O4 72.12(8) . 18_545 ?
F11 Ba2 O4 115.40(9) 17 18_545 ?
F11 Ba2 O4 119.93(9) . . ?
F11 Ba2 O4 74.77(8) 17 . ?
F13 Ba2 Ba2 80.49(5) 18_545 18_545 ?
F13 Ba2 Ba3 83.81(5) 18_545 . ?
F13 Ba2 Ba4 135.74(5) 18_545 2_655 ?
F13 Ba2 C23 75.69(12) 18_545 18_545 ?
F13 Ba2 F7 113.71(9) 18_545 18_545 ?
F13 Ba2 F11 99.48(9) 18_545 . ?
F13 Ba2 F11 68.66(9) 18_545 17 ?
F13 Ba2 N3 89.56(12) 18_545 18_545 ?
F13 Ba2 O4 112.14(10) 18_545 . ?
F13 Ba2 O4 67.34(9) 18_545 18_545 ?
N3 Ba2 Ba2 79.21(7) 18_545 18_545 ?
N3 Ba2 Ba3 139.19(7) 18_545 . ?
N3 Ba2 Ba4 101.29(10) 18_545 2_655 ?
N3 Ba2 C23 23.34(11) 18_545 18_545 ?
N3 Ba2 F7 58.00(9) 18_545 18_545 ?
N3 Ba2 O4 46.18(10) 18_545 18_545 ?
O4 Ba2 Ba2 38.19(6) 18_545 18_545 ?
O4 Ba2 Ba2 154.07(7) . 18_545 ?
O4 Ba2 Ba3 97.74(6) . . ?
O4 Ba2 Ba3 94.94(5) 18_545 . ?
O4 Ba2 Ba4 98.23(8) . 2_655 ?
O4 Ba2 Ba4 89.73(7) 18_545 2_655 ?
O4 Ba2 C23 144.51(10) . 18_545 ?
O4 Ba2 C23 23.04(9) 18_545 18_545 ?
O4 Ba2 F7 104.12(8) 18_545 18_545 ?
O4 Ba2 F7 63.87(8) . 18_545 ?
O4 Ba2 N3 121.82(10) . 18_545 ?
O4 Ba2 O4 167.18(9) . 18_545 ?
Ba4 Ba3 Ba4 119.975(13) 3_665 16_655 ?
Ba4 Ba3 Ba4 60.023(12) 17 18_545 ?
Ba4 Ba3 Ba4 60.024(12) 16_655 18_545 ?
Ba4 Ba3 Ba4 119.975(12) 3_665 17 ?
Ba4 Ba3 Ba4 180.0 3_665 18_545 ?
Ba4 Ba3 Ba4 60.023(12) 17 16_655 ?
F11 Ba3 Ba4 143.28(7) 17 3_665 ?
F11 Ba3 Ba4 90.38(6) 17 17 ?
F11 Ba3 Ba4 90.38(6) 18_545 18_545 ?
F11 Ba3 Ba4 89.62(6) 18_545 3_665 ?
F11 Ba3 Ba4 92.13(7) . 3_665 ?
F11 Ba3 Ba4 92.13(7) 17 16_655 ?
F11 Ba3 Ba4 87.87(7) 3_665 17 ?
F11 Ba3 Ba4 36.72(7) 17 18_545 ?
F11 Ba3 Ba4 143.28(7) . 17 ?
F11 Ba3 Ba4 89.62(6) 2_655 17 ?
F11 Ba3 Ba4 36.72(7) 16_655 17 ?
F11 Ba3 Ba4 89.62(6) . 16_655 ?
F11 Ba3 Ba4 90.38(6) 3_665 3_665 ?
F11 Ba3 Ba4 92.13(7) 18_545 17 ?
F11 Ba3 Ba4 92.13(7) 16_655 18_545 ?
F11 Ba3 Ba4 90.37(6) 16_655 16_655 ?
F11 Ba3 Ba4 89.62(6) 3_665 18_545 ?
F11 Ba3 Ba4 87.87(7) 16_655 3_665 ?
F11 Ba3 Ba4 87.87(7) . 18_545 ?
F11 Ba3 Ba4 143.27(7) 3_665 16_655 ?
F11 Ba3 Ba4 87.87(7) 2_655 16_655 ?
F11 Ba3 Ba4 143.27(7) 2_655 18_545 ?
F11 Ba3 Ba4 36.73(7) 2_655 3_665 ?
F11 Ba3 Ba4 36.72(7) 18_545 16_655 ?
F11 Ba3 F11 69.12(7) 2_655 18_545 ?
F11 Ba3 F11 69.12(7) 2_655 16_655 ?
F11 Ba3 F11 110.87(7) 16_655 18_545 ?
F11 Ba3 F11 180.0 18_545 3_665 ?
F11 Ba3 F11 110.88(7) 2_655 . ?
F11 Ba3 F11 110.88(7) 16_655 17 ?
F11 Ba3 F11 69.12(7) 17 . ?
F11 Ba3 F11 110.88(7) 2_655 3_665 ?
F11 Ba3 F11 69.12(7) 16_655 3_665 ?
F11 Ba3 F11 110.88(7) 18_545 17 ?
F11 Ba3 F11 180.0 16_655 . ?
F11 Ba3 F11 69.12(7) 18_545 . ?
F11 Ba3 F11 110.88(7) 3_665 . ?
F11 Ba3 F11 69.12(7) 3_665 17 ?
F11 Ba3 F11 180.0 2_655 17 ?
F12 Ba3 Ba4 35.279(7) 16_655 16_655 ?
F12 Ba3 Ba4 35.279(8) 16_655 17 ?
F12 Ba3 Ba4 35.279(7) . 3_665 ?
F12 Ba3 Ba4 144.723(8) . 18_545 ?
F12 Ba3 Ba4 144.720(7) 16_655 3_665 ?
F12 Ba3 Ba4 144.720(7) . 17 ?
F12 Ba3 Ba4 144.721(8) . 16_655 ?
F12 Ba3 Ba4 35.278(7) 16_655 18_545 ?
F12 Ba3 F11 108.02(7) 16_655 3_665 ?
F12 Ba3 F11 71.98(7) . 3_665 ?
F12 Ba3 F11 71.98(7) . . ?
F12 Ba3 F11 108.03(7) . 17 ?
F12 Ba3 F11 71.98(7) 16_655 16_655 ?
F12 Ba3 F11 108.02(7) 16_655 . ?
F12 Ba3 F11 108.02(7) . 18_545 ?
F12 Ba3 F11 71.98(7) . 2_655 ?
F12 Ba3 F11 108.02(7) . 16_655 ?
F12 Ba3 F11 71.98(7) 16_655 18_545 ?
F12 Ba3 F11 108.02(7) 16_655 2_655 ?
F12 Ba3 F11 71.98(7) 16_655 17 ?
F12 Ba3 F12 180.0 16_655 . ?
Ba1 Ba4 Ba1 171.046(14) . 3_665 ?
Ba1 Ba4 Ba2 126.187(12) . 3_665 ?
Ba1 Ba4 Ba2 62.756(10) 3_665 3_665 ?
Ba1 Ba4 Ba3 91.470(7) 3_665 . ?
Ba1 Ba4 Ba3 93.319(8) . . ?
Ba2 Ba4 Ba3 60.073(12) 3_665 . ?
F10 Ba4 Ba1 154.21(6) 3_665 . ?
F10 Ba4 Ba1 34.14(6) 3_665 3_665 ?
F10 Ba4 Ba2 32.41(7) 3_665 3_665 ?
F10 Ba4 Ba3 83.48(7) 3_665 . ?
F10 Ba4 F11 66.64(8) 3_665 3_665 ?
F10 Ba4 F12 99.66(8) 3_665 . ?
F10 Ba4 F13 116.82(9) 3_665 . ?
F10 Ba4 F14 165.90(8) 3_665 . ?
F10 Ba4 F14 69.82(9) 3_665 3_665 ?
F10 Ba4 O2 129.12(9) 3_665 . ?
F10 Ba4 O3 76.69(9) 3_665 . ?
F11 Ba4 Ba1 95.95(5) 3_665 . ?
F11 Ba4 Ba1 92.39(5) 3_665 3_665 ?
F11 Ba4 Ba2 34.63(5) 3_665 3_665 ?
F11 Ba4 Ba3 36.33(4) 3_665 . ?
F11 Ba4 O2 130.74(10) 3_665 . ?
F11 Ba4 O3 98.26(10) 3_665 . ?
F12 Ba4 Ba1 91.313(11) . . ?
F12 Ba4 Ba1 88.454(12) . 3_665 ?
F12 Ba4 Ba2 88.09(9) . 3_665 ?
F12 Ba4 Ba3 33.85(11) . . ?
F12 Ba4 F11 70.15(11) . 3_665 ?
F12 Ba4 O2 130.69(9) . . ?
F12 Ba4 O3 168.24(14) . . ?
F13 Ba4 Ba1 150.94(6) . 3_665 ?
F13 Ba4 Ba1 37.53(6) . . ?
F13 Ba4 Ba2 90.34(6) . 3_665 ?
F13 Ba4 Ba3 83.39(6) . . ?
F13 Ba4 F11 66.84(8) . 3_665 ?
F13 Ba4 F12 102.18(8) . . ?
F13 Ba4 F14 75.20(9) . . ?
F13 Ba4 O2 65.16(11) . . ?
F13 Ba4 O3 70.37(9) . . ?
F14 Ba4 Ba1 135.95(6) 3_665 . ?
F14 Ba4 Ba1 38.75(6) . . ?
F14 Ba4 Ba1 133.65(6) . 3_665 ?
F14 Ba4 Ba1 36.26(6) 3_665 3_665 ?
F14 Ba4 Ba2 93.53(7) 3_665 3_665 ?
F14 Ba4 Ba2 149.35(7) . 3_665 ?
F14 Ba4 Ba3 91.23(7) 3_665 . ?
F14 Ba4 Ba3 91.06(7) . . ?
F14 Ba4 F11 112.61(9) 3_665 3_665 ?
F14 Ba4 F11 115.35(9) . 3_665 ?
F14 Ba4 F12 69.56(9) 3_665 . ?
F14 Ba4 F12 69.37(9) . . ?
F14 Ba4 F13 170.72(8) 3_665 . ?
F14 Ba4 F14 97.42(12) 3_665 . ?
F14 Ba4 O2 116.56(11) 3_665 . ?
F14 Ba4 O2 61.33(9) . . ?
F14 Ba4 O3 115.82(9) . . ?
F14 Ba4 O3 118.47(9) 3_665 . ?
O2 Ba4 Ba1 48.53(7) . . ?
O2 Ba4 Ba1 126.55(7) . 3_665 ?
O2 Ba4 Ba2 136.22(8) . 3_665 ?
O2 Ba4 Ba3 141.80(7) . . ?
O3 Ba4 Ba1 87.84(6) . . ?
O3 Ba4 Ba1 94.19(6) . 3_665 ?
O3 Ba4 Ba2 82.97(8) . 3_665 ?
O3 Ba4 Ba3 134.49(9) . . ?
O3 Ba4 O2 55.39(10) . . ?
F1 C1 C2 113.0(5) . . ?
F1 C1 F3 104.5(5) . . ?
F2 C1 C2 114.1(5) . . ?
F2 C1 F1 107.2(6) . . ?
F2 C1 F3 105.2(5) . . ?
F3 C1 C2 112.0(6) . . ?
C3 C2 C1 117.0(6) . . ?
C3 C2 C7 122.5(5) . . ?
C7 C2 C1 120.5(5) . . ?
C2 C3 H3 120.2 . . ?
C4 C3 C2 119.6(6) . . ?
C4 C3 H3 120.2 . . ?
C3 C4 H4 120.3 . . ?
C3 C4 C5 119.4(5) . . ?
C5 C4 H4 120.3 . . ?
C4 C5 H5 120.1 . . ?
C6 C5 C4 119.8(6) . . ?
C6 C5 H5 120.1 . . ?
C5 C6 H6 119.0 . . ?
C5 C6 C7 122.0(6) . . ?
C7 C6 H6 119.0 . . ?
C2 C7 C6 116.6(5) . . ?
N1 C7 C2 119.8(5) . . ?
N1 C7 C6 123.5(5) . . ?
Ba1 C8 H8 166.0 . . ?
N1 C8 Ba1 60.2(3) . . ?
N1 C8 H8 120.0 . . ?
N1 C8 N2 120.0(5) . . ?
N2 C8 Ba1 61.7(2) . . ?
N2 C8 H8 120.0 . . ?
C10 C9 C14 116.5(5) . . ?
N2 C9 C10 125.2(5) . . ?
N2 C9 C14 118.2(5) . . ?
C9 C10 H10 119.7 . . ?
C11 C10 C9 120.5(6) . . ?
C11 C10 H10 119.7 . . ?
C10 C11 H11 119.0 . . ?
C10 C11 C12 122.0(7) . . ?
C12 C11 H11 119.0 . . ?
C11 C12 H12 120.4 . . ?
C13 C12 C11 119.3(6) . . ?
C13 C12 H12 120.4 . . ?
C12 C13 H13 119.6 . . ?
C12 C13 C14 120.7(6) . . ?
C14 C13 H13 119.6 . . ?
C9 C14 C15 120.0(5) . . ?
C13 C14 C9 120.7(6) . . ?
C13 C14 C15 119.3(5) . . ?
F4 C15 C14 114.4(6) . . ?
F4 C15 F5 106.9(6) . . ?
F4 C15 F6 106.4(5) . . ?
F5 C15 C14 111.4(5) . . ?
F5 C15 F6 103.7(5) . . ?
F6 C15 C14 113.2(6) . . ?
F7 C16 C17 112.7(6) . . ?
F8 C16 C17 115.9(5) . . ?
F8 C16 F7 105.0(4) . . ?
F8 C16 F9 106.1(5) . . ?
F9 C16 C17 112.1(4) . . ?
F9 C16 F7 104.1(5) . . ?
C18 C17 C16 119.6(5) . . ?
C18 C17 C22 120.7(5) . . ?
C22 C17 C16 119.7(4) . . ?
C17 C18 H18 120.5 . . ?
C19 C18 C17 119.1(5) . . ?
C19 C18 H18 120.5 . . ?
C18 C19 H19 119.5 . . ?
C20 C19 C18 120.9(5) . . ?
C20 C19 H19 119.5 . . ?
C19 C20 H20 119.8 . . ?
C19 C20 C21 120.3(5) . . ?
C21 C20 H20 119.8 . . ?
C20 C21 H21 119.8 . . ?
C20 C21 C22 120.3(5) . . ?
C22 C21 H21 119.8 . . ?
C17 C22 N3 118.1(4) . . ?
C21 C22 C17 118.5(4) . . ?
C21 C22 N3 123.3(4) . . ?
Ba2 C23 H23 170.4 17 . ?
N3 C23 Ba2 60.9(2) . 17 ?
N3 C23 H23 118.4 . . ?
O4 C23 Ba2 63.2(2) . 17 ?
O4 C23 H23 118.4 . . ?
O4 C23 N3 123.2(4) . . ?
H24A C24 H24B 109.5 . . ?
H24A C24 H24C 109.5 . . ?
H24B C24 H24C 109.5 . . ?
O1 C24 H24A 109.5 . . ?
O1 C24 H24B 109.5 . . ?
O1 C24 H24C 109.5 . . ?
H25A C25 H25B 108.6 . . ?
C26 C25 H25A 110.4 . . ?
C26 C25 H25B 110.4 . . ?
O1 C25 H25A 110.4 . . ?
O1 C25 H25B 110.4 . . ?
O1 C25 C26 106.8(6) . . ?
C25 C26 H26A 108.6 . . ?
C25 C26 H26B 108.6 . . ?
H26A C26 H26B 107.6 . . ?
O2 C26 C25 114.7(6) . . ?
O2 C26 H26A 108.6 . . ?
O2 C26 H26B 108.6 . . ?
H27A C27 H27B 108.3 . . ?
C28 C27 H27A 109.9 . . ?
C28 C27 H27B 109.9 . . ?
O2 C27 H27A 109.9 . . ?
O2 C27 H27B 109.9 . . ?
O2 C27 C28 108.8(5) . . ?
C27 C28 H28A 110.1 . . ?
C27 C28 H28B 110.1 . . ?
H28A C28 H28B 108.4 . . ?
O3 C28 C27 108.0(5) . . ?
O3 C28 H28A 110.1 . . ?
O3 C28 H28B 110.1 . . ?
H29A C29 H29B 109.5 . . ?
H29A C29 H29C 109.5 . . ?
H29B C29 H29C 109.5 . . ?
O3 C29 H29A 109.5 . . ?
O3 C29 H29B 109.5 . . ?
O3 C29 H29C 109.5 . . ?
C1 F3 Ba1 128.0(3) . . ?
C15 F6 Ba1 124.8(4) . . ?
C16 F7 Ba2 108.7(3) . 17 ?
Ba1 F10 Ba2 122.38(11) . . ?
Ba1 F10 Ba4 110.58(11) . 2_655 ?
Ba2 F10 Ba4 114.58(10) . 2_655 ?
Ba2 F11 Ba2 112.09(9) . 18_545 ?
Ba2 F11 Ba3 110.18(9) . . ?
Ba2 F11 Ba3 109.39(9) 18_545 . ?
Ba2 F11 Ba4 109.07(9) . 2_655 ?
Ba2 F11 Ba4 109.02(9) 18_545 2_655 ?
Ba3 F11 Ba4 106.94(9) . 2_655 ?
Ba3 F12 Ba4 110.87(11) . 2_655 ?
Ba3 F12 Ba4 110.87(11) . 3_665 ?
Ba3 F12 Ba4 110.87(11) . . ?
Ba4 F12 Ba4 108.03(11) . 2_655 ?
Ba4 F12 Ba4 108.03(11) 3_665 2_655 ?
Ba4 F12 Ba4 108.04(11) 3_665 . ?
Ba1 F13 Ba2 128.08(11) . 17 ?
Ba1 F13 Ba4 104.18(10) . . ?
Ba2 F13 Ba4 114.76(9) 17 . ?
Ba1 F14 Ba4 102.40(10) . . ?
Ba4 F14 Ba1 107.61(10) 2_655 . ?
Ba4 F14 Ba4 112.61(11) 2_655 . ?
C7 N1 Ba1 138.9(3) . . ?
C8 N1 Ba1 96.1(3) . . ?
C8 N1 C7 119.4(4) . . ?
C8 N2 Ba1 94.4(3) . . ?
C8 N2 C9 119.4(4) . . ?
C9 N2 Ba1 143.4(3) . . ?
C22 N3 Ba2 144.1(3) . 17 ?
C23 N3 Ba2 95.7(3) . 17 ?
C23 N3 C22 118.6(4) . . ?
C24 O1 Ba1 124.7(4) . . ?
C25 O1 Ba1 124.7(4) . . ?
C25 O1 C24 110.2(5) . . ?
Ba1 O2 Ba4 82.54(10) . . ?
C26 O2 Ba1 100.7(3) . . ?
C26 O2 Ba4 117.0(3) . . ?
C26 O2 C27 111.9(5) . . ?
C27 O2 Ba1 124.9(4) . . ?
C27 O2 Ba4 116.5(3) . . ?
C28 O3 Ba4 115.5(3) . . ?
C28 O3 C29 111.6(4) . . ?
C29 O3 Ba4 105.5(3) . . ?
Ba2 O4 Ba1 100.03(10) 17 . ?
Ba2 O4 Ba1 99.29(10) . . ?
Ba2 O4 Ba2 100.58(10) . 17 ?
C23 O4 Ba1 108.7(3) . . ?
C23 O4 Ba2 145.7(3) . . ?
C23 O4 Ba2 93.8(3) . 17 ?

loop_
_geom_bond_atom_site_label_1
_geom_bond_atom_site_label_2
_geom_bond_distance
_geom_bond_site_symmetry_2
_geom_bond_publ_flag
Ba1 Ba4 4.0896(7) . ?
Ba1 C8 3.265(5) . ?
Ba1 F3 3.173(3) . ?
Ba1 F6 2.992(3) . ?
Ba1 F10 2.533(3) . ?
Ba1 F13 2.569(3) . ?
Ba1 F14 2.621(3) . ?
Ba1 N1 2.850(4) . ?
Ba1 N2 2.883(4) . ?
Ba1 O1 2.913(5) . ?
Ba1 O2 3.090(4) . ?
Ba1 O4 3.109(4) . ?
Ba2 Ba2 4.3601(7) 18_545 ?
Ba2 Ba3 4.3584(7) . ?
Ba2 Ba4 4.3493(8) 2_655 ?
Ba2 C23 3.269(4) 18_545 ?
Ba2 F7 3.090(3) 18_545 ?
Ba2 F10 2.563(3) . ?
Ba2 F11 2.641(2) 17 ?
Ba2 F11 2.615(2) . ?
Ba2 F13 2.573(3) 18_545 ?
Ba2 N3 2.871(3) 18_545 ?
Ba2 O4 2.923(3) 18_545 ?
Ba2 O4 2.742(3) . ?
Ba3 Ba4 4.3579(7) 16_655 ?
Ba3 Ba4 4.3578(7) 18_545 ?
Ba3 Ba4 4.3579(7) 3_665 ?
Ba3 Ba4 4.3580(7) 17 ?
Ba3 F11 2.699(2) 2_655 ?
Ba3 F11 2.699(2) 18_545 ?
Ba3 F11 2.699(2) . ?
Ba3 F11 2.699(2) 3_665 ?
Ba3 F11 2.699(2) 17 ?
Ba3 F11 2.699(2) 16_655 ?
Ba3 F12 2.598(5) 16_655 ?
Ba3 F12 2.598(5) . ?
Ba4 F10 2.606(3) 3_665 ?
Ba4 F11 2.724(3) 3_665 ?
Ba4 F12 2.694(2) . ?
Ba4 F13 2.614(3) . ?
Ba4 F14 2.613(3) 3_665 ?
Ba4 F14 2.626(3) . ?
Ba4 O2 3.110(4) . ?
Ba4 O3 2.918(3) . ?
C1 C2 1.500(8) . ?
C1 F1 1.348(7) . ?
C1 F2 1.344(7) . ?
C1 F3 1.380(6) . ?
C2 C3 1.396(7) . ?
C2 C7 1.397(8) . ?
C3 H3 0.9500 . ?
C3 C4 1.384(9) . ?
C4 H4 0.9500 . ?
C4 C5 1.409(9) . ?
C5 H5 0.9500 . ?
C5 C6 1.386(7) . ?
C6 H6 0.9500 . ?
C6 C7 1.404(8) . ?
C7 N1 1.394(6) . ?
C8 H8 0.9500 . ?
C8 N1 1.318(6) . ?
C8 N2 1.327(6) . ?
C9 C10 1.422(8) . ?
C9 C14 1.424(7) . ?
C9 N2 1.387(6) . ?
C10 H10 0.9500 . ?
C10 C11 1.371(8) . ?
C11 H11 0.9500 . ?
C11 C12 1.376(10) . ?
C12 H12 0.9500 . ?
C12 C13 1.368(10) . ?
C13 H13 0.9500 . ?
C13 C14 1.398(8) . ?
C14 C15 1.473(8) . ?
C15 F4 1.304(8) . ?
C15 F5 1.360(6) . ?
C15 F6 1.361(7) . ?
C16 C17 1.488(7) . ?
C16 F7 1.363(7) . ?
C16 F8 1.335(7) . ?
C16 F9 1.361(5) . ?
C17 C18 1.384(6) . ?
C17 C22 1.404(7) . ?
C18 H18 0.9500 . ?
C18 C19 1.373(8) . ?
C19 H19 0.9500 . ?
C19 C20 1.370(8) . ?
C20 H20 0.9500 . ?
C20 C21 1.379(7) . ?
C21 H21 0.9500 . ?
C21 C22 1.383(7) . ?
C22 N3 1.425(5) . ?
C23 H23 0.9500 . ?
C23 N3 1.302(6) . ?
C23 O4 1.282(5) . ?
C24 H24A 0.9800 . ?
C24 H24B 0.9800 . ?
C24 H24C 0.9800 . ?
C24 O1 1.435(7) . ?
C25 H25A 0.9900 . ?
C25 H25B 0.9900 . ?
C25 C26 1.509(9) . ?
C25 O1 1.410(8) . ?
C26 H26A 0.9900 . ?
C26 H26B 0.9900 . ?
C26 O2 1.435(8) . ?
C27 H27A 0.9900 . ?
C27 H27B 0.9900 . ?
C27 C28 1.500(9) . ?
C27 O2 1.451(6) . ?
C28 H28A 0.9900 . ?
C28 H28B 0.9900 . ?
C28 O3 1.434(5) . ?
C29 H29A 0.9800 . ?
C29 H29B 0.9800 . ?
C29 H29C 0.9800 . ?
C29 O3 1.437(7) . ?

loop_
_geom_torsion_atom_site_label_1
_geom_torsion_atom_site_label_2
_geom_torsion_atom_site_label_3
_geom_torsion_atom_site_label_4
_geom_torsion
_geom_torsion_site_symmetry_1
_geom_torsion_site_symmetry_2
_geom_torsion_site_symmetry_3
_geom_torsion_site_symmetry_4
_geom_torsion_publ_flag
Ba1 C8 N1 C7 -158.5(6) . . . . ?
Ba1 C8 N2 C9 165.2(6) . . . . ?
Ba2 C23 N3 C22 -169.3(6) 17 . . . ?
Ba2 C23 O4 Ba1 101.93(16) 17 . . . ?
Ba2 C23 O4 Ba2 -115.1(6) 17 . . . ?
C1 C2 C3 C4 178.9(6) . . . . ?
C1 C2 C7 C6 178.8(5) . . . . ?
C1 C2 C7 N1 2.2(8) . . . . ?
C2 C1 F3 Ba1 66.5(6) . . . . ?
C2 C3 C4 C5 2.4(9) . . . . ?
C2 C7 N1 Ba1 59.0(8) . . . . ?
C2 C7 N1 C8 -154.7(6) . . . . ?
C3 C2 C7 C6 -4.2(8) . . . . ?
C3 C2 C7 N1 179.2(5) . . . . ?
C3 C4 C5 C6 -3.9(9) . . . . ?
C4 C5 C6 C7 1.4(9) . . . . ?
C5 C6 C7 C2 2.6(8) . . . . ?
C5 C6 C7 N1 179.0(5) . . . . ?
C6 C7 N1 Ba1 -117.2(6) . . . . ?
C6 C7 N1 C8 29.0(8) . . . . ?
C7 C2 C3 C4 1.8(9) . . . . ?
C9 C10 C11 C12 2.5(15) . . . . ?
C9 C14 C15 F4 -64.7(8) . . . . ?
C9 C14 C15 F5 173.9(6) . . . . ?
C9 C14 C15 F6 57.4(9) . . . . ?
C10 C9 C14 C13 2.2(10) . . . . ?
C10 C9 C14 C15 -178.5(7) . . . . ?
C10 C9 N2 Ba1 138.8(6) . . . . ?
C10 C9 N2 C8 -16.0(10) . . . . ?
C10 C11 C12 C13 1.8(16) . . . . ?
C11 C12 C13 C14 -4.0(14) . . . . ?
C12 C13 C14 C9 1.9(12) . . . . ?
C12 C13 C14 C15 -177.4(8) . . . . ?
C13 C14 C15 F4 114.6(7) . . . . ?
C13 C14 C15 F5 -6.8(10) . . . . ?
C13 C14 C15 F6 -123.3(7) . . . . ?
C14 C9 C10 C11 -4.4(11) . . . . ?
C14 C9 N2 Ba1 -37.4(11) . . . . ?
C14 C9 N2 C8 167.9(6) . . . . ?
C14 C15 F6 Ba1 -81.9(7) . . . . ?
C16 C17 C18 C19 179.9(7) . . . . ?
C16 C17 C22 C21 -177.3(6) . . . . ?
C16 C17 C22 N3 1.5(9) . . . . ?
C17 C16 F7 Ba2 -95.9(4) . . . 17 ?
C17 C18 C19 C20 -2.9(12) . . . . ?
C17 C22 N3 Ba2 -17.0(10) . . . 17 ?
C17 C22 N3 C23 144.6(6) . . . . ?
C18 C17 C22 C21 2.1(10) . . . . ?
C18 C17 C22 N3 -179.1(6) . . . . ?
C18 C19 C20 C21 2.7(12) . . . . ?
C19 C20 C21 C22 0.0(11) . . . . ?
C20 C21 C22 C17 -2.4(10) . . . . ?
C20 C21 C22 N3 178.9(6) . . . . ?
C21 C22 N3 Ba2 161.8(5) . . . 17 ?
C21 C22 N3 C23 -36.7(9) . . . . ?
C22 C17 C18 C19 0.5(11) . . . . ?
C25 C26 O2 Ba1 -69.4(5) . . . . ?
C25 C26 O2 Ba4 -156.5(4) . . . . ?
C25 C26 O2 C27 65.3(7) . . . . ?
C26 C25 O1 Ba1 -8.2(7) . . . . ?
C26 C25 O1 C24 178.7(6) . . . . ?
C27 C28 O3 Ba4 65.6(5) . . . . ?
C27 C28 O3 C29 -174.0(4) . . . . ?
C28 C27 O2 Ba1 -66.7(5) . . . . ?
C28 C27 O2 Ba4 33.1(6) . . . . ?
C28 C27 O2 C26 171.5(5) . . . . ?
F1 C1 C2 C3 6.8(8) . . . . ?
F1 C1 C2 C7 -176.1(5) . . . . ?
F1 C1 F3 Ba1 -170.8(3) . . . . ?
F2 C1 C2 C3 -116.0(6) . . . . ?
F2 C1 C2 C7 61.1(7) . . . . ?
F2 C1 F3 Ba1 -58.1(6) . . . . ?
F3 C1 C2 C3 124.5(5) . . . . ?
F3 C1 C2 C7 -58.3(7) . . . . ?
F4 C15 F6 Ba1 44.6(6) . . . . ?
F5 C15 F6 Ba1 157.2(4) . . . . ?
F7 C16 C17 C18 -118.4(6) . . . . ?
F7 C16 C17 C22 61.0(8) . . . . ?
F8 C16 C17 C18 120.6(6) . . . . ?
F8 C16 C17 C22 -60.0(8) . . . . ?
F8 C16 F7 Ba2 31.1(4) . . . 17 ?
F9 C16 C17 C18 -1.4(10) . . . . ?
F9 C16 C17 C22 178.0(6) . . . . ?
F9 C16 F7 Ba2 142.4(4) . . . 17 ?
N1 C8 N2 Ba1 16.0(6) . . . . ?
N1 C8 N2 C9 -178.8(6) . . . . ?
N2 C8 N1 Ba1 -16.2(6) . . . . ?
N2 C8 N1 C7 -174.7(6) . . . . ?
N2 C9 C10 C11 179.4(8) . . . . ?
N2 C9 C14 C13 178.7(6) . . . . ?
N2 C9 C14 C15 -2.0(10) . . . . ?
N3 C23 O4 Ba1 112.6(6) . . . . ?
N3 C23 O4 Ba2 10.7(6) . . . 17 ?
N3 C23 O4 Ba2 -104.4(6) . . . . ?
O1 C25 C26 O2 56.7(7) . . . . ?
O2 C27 C28 O3 -63.5(6) . . . . ?
O4 C23 N3 Ba2 -10.9(6) . . . 17 ?
O4 C23 N3 C22 179.8(5) . . . . ?

loop_
_smtbx_masks_void_nr
_smtbx_masks_void_average_x
_smtbx_masks_void_average_y
_smtbx_masks_void_average_z
_smtbx_masks_void_volume
_smtbx_masks_void_count_electrons
_smtbx_masks_void_content
1 -0.162 -0.448 -0.056 8800.2 2344.6 ?
